data_4029220
loop_
_publ_author_name
'Fallon, Thomas'
'Willis, Anthony C'
'Paddon-Row, Michael N'
'Sherburn, Michael S'

_publ_section_title
;
 Furanodendralenes.
;
_journal_issue 7
_journal_name_full 'The Journal of organic chemistry'
_journal_page_first 3185
_journal_page_last 3193
_journal_paper_doi 10.1021/jo500458y
_journal_volume 79
_journal_year 2014
_chemical_compound_source local
_chemical_formula_moiety 'C38 H29 N3 O7, C3 H6 O'
_chemical_formula_sum 'C41 H35 N3 O8'
_chemical_formula_weight 697.74
_space_group_IT_number 14
_symmetry_cell_setting monoclinic
_symmetry_space_group_name_Hall '-P 2yn'
_symmetry_space_group_name_H-M 'P 1 21/n 1'
_atom_sites_solution_hydrogens difmap
_atom_sites_solution_primary direct
_audit_creation_date 13-10-15
_audit_creation_method CRYSTALS_ver_14.40
_audit_update_record
;
2010-09    - Ian Cade collects data set cade006
2013-10-16 - Report on C41 H35 N3 O8
             by Anthony C. Willis
             for Thomas Fallon and Mick Sherburn
2013-10-16 - passes checkcif tests with minor warnings
;
_cell_angle_alpha 90
_cell_angle_beta 109.5221(10)
_cell_angle_gamma 90
_cell_formula_units_Z 4
_cell_length_a 16.1476(3)
_cell_length_b 9.4116(1)
_cell_length_c 23.5383(5)
_cell_measurement_reflns_used 30808
_cell_measurement_temperature 200
_cell_measurement_theta_max 25
_cell_measurement_theta_min 3
_cell_volume 3371.58(10)
_computing_cell_refinement 'DENZO/SCALEPACK (Otwinowski & Minor, 1997)'
_computing_data_collection 'COLLECT (Nonius, 2001).'
_computing_data_reduction 'DENZO/SCALEPACK (Otwinowski & Minor, 1997)'
_computing_molecular_graphics
; 
ORTEP-II (Johnson 1976) in teXsan (MSC, 1992-1997)
;
_computing_publication_material 'CRYSTALS (Betteridge et al., 2003)'
_computing_structure_refinement 'CRYSTALS (Betteridge et al., 2003)'
_computing_structure_solution 'SIR92 (Altomare et al., 1994)'
_diffrn_ambient_temperature 200
_diffrn_measured_fraction_theta_full 0.997
_diffrn_measured_fraction_theta_max 0.997
_diffrn_measurement_device Area
_diffrn_measurement_device_type 'Nonius KappaCCD'
_diffrn_measurement_method '\f & \w scans'
_diffrn_radiation_monochromator graphite
_diffrn_radiation_type 'Mo K\a'
_diffrn_radiation_wavelength 0.71073
_diffrn_reflns_av_R_equivalents 0.057
_diffrn_reflns_limit_h_max 19
_diffrn_reflns_limit_h_min -19
_diffrn_reflns_limit_k_max 11
_diffrn_reflns_limit_k_min -10
_diffrn_reflns_limit_l_max 28
_diffrn_reflns_limit_l_min -28
_diffrn_reflns_number 46110
_diffrn_reflns_theta_full 25.083
_diffrn_reflns_theta_max 25.083
_diffrn_reflns_theta_min 2.629
_diffrn_standards_number 0
_exptl_absorpt_coefficient_mu 0.096
_exptl_absorpt_correction_T_max 0.994
_exptl_absorpt_correction_T_min 0.985
_exptl_absorpt_correction_type integration
_exptl_absorpt_process_details
;
via Gaussian method (Coppens, 1970) implemented in maXus (2000)
;
_exptl_crystal_colour colourless
_exptl_crystal_density_diffrn 1.375
_exptl_crystal_density_method 'not measured'
_exptl_crystal_description prism
_exptl_crystal_F_000 1464
_exptl_crystal_size_max 0.270
_exptl_crystal_size_mid 0.090
_exptl_crystal_size_min 0.090
_refine_diff_density_max 0.52
_refine_diff_density_min -0.38
_refine_ls_extinction_coef 720(60)
_refine_ls_extinction_method 'Larson (1970), Equation 22'
_refine_ls_goodness_of_fit_ref 0.9617
_refine_ls_hydrogen_treatment constr
_refine_ls_matrix_type full
_refine_ls_number_parameters 470
_refine_ls_number_reflns 5972
_refine_ls_number_restraints 0
_refine_ls_R_factor_all 0.0663
_refine_ls_R_factor_gt 0.0501
_refine_ls_shift/su_max 0.0011529
_refine_ls_shift/su_mean 0.0001380
_refine_ls_structure_factor_coef Fsqd
_refine_ls_weighting_details
;
 Method= Modified Sheldrick 
 w=1/[\s^2^(F^2^) + ( 0.06P)^2^ + 2.69P] 
 ,where P=(max(Fo^2^,0) + 2Fc^2^)/3 
;
_refine_ls_weighting_scheme calc
_refine_ls_wR_factor_all 0.1275
_refine_ls_wR_factor_gt 0.1195
_refine_ls_wR_factor_ref 0.1275
_reflns_limit_h_max 18
_reflns_limit_h_min -19
_reflns_limit_k_max 11
_reflns_limit_k_min 0
_reflns_limit_l_max 28
_reflns_limit_l_min 0
_reflns_number_gt 4708
_reflns_number_total 5972
_reflns_threshold_expression I>2.0\s(I)
_oxford_diffrn_Wilson_B_factor 3.24
_oxford_diffrn_Wilson_scale 8.10
_oxford_refine_ls_r_factor_ref 0.0663
_oxford_refine_ls_scale 0.3763(6)
_oxford_reflns_number_all 5972
_oxford_reflns_threshold_expression_ref I>-10.0\s(I)
_oxford_structure_analysis_title 'she1399 At 12:45 on 15/10'
_cod_data_source_file jo500458y_si_010.cif
_cod_data_source_block she1399
_cod_depositor_comments
;Adding full bibliography for
 /tmp/tmp-cod-update-bibliographies-17276/cifs/4029220.cif.
;
_cod_original_sg_symbol_Hall '-P 2yn '
_cod_original_sg_symbol_H-M 'P 1 21/n 1 '
_cod_database_code 4029220

loop_
_symmetry_equiv_pos_as_xyz
x,y,z
-x,-y,-z
-x+1/2,y+1/2,-z+1/2
x+1/2,-y+1/2,z+1/2

loop_
_atom_site_label
_atom_site_type_symbol
_atom_site_fract_x
_atom_site_fract_y
_atom_site_fract_z
_atom_site_U_iso_or_equiv
_atom_site_occupancy
_atom_site_adp_type
_atom_site_refinement_flags_posn
O1 O 0.80109(9) 0.29557(15) 0.38300(7) 0.0390 1.0000 Uani .
C2 C 0.77529(14) 0.4422(2) 0.37168(10) 0.0348 1.0000 Uani .
C3 C 0.84151(14) 0.5543(2) 0.40647(10) 0.0353 1.0000 Uani .
C4 C 0.87615(14) 0.5275(2) 0.47353(10) 0.0397 1.0000 Uani .
N5 N 0.85908(12) 0.64722(19) 0.50298(8) 0.0410 1.0000 Uani .
C6 C 0.81363(15) 0.7523(2) 0.46345(11) 0.0426 1.0000 Uani .
C7 C 0.79488(14) 0.7013(2) 0.39919(10) 0.0370 1.0000 Uani .
C8 C 0.69424(14) 0.7040(2) 0.36554(10) 0.0371 1.0000 Uani .
C9 C 0.64840(13) 0.5872(2) 0.38946(9) 0.0326 1.0000 Uani .
C10 C 0.55032(14) 0.5574(2) 0.35400(10) 0.0350 1.0000 Uani .
C11 C 0.49436(14) 0.6748(2) 0.36536(10) 0.0369 1.0000 Uani .
N12 N 0.45153(11) 0.62363(19) 0.40357(8) 0.0348 1.0000 Uani .
C13 C 0.46271(14) 0.4763(2) 0.41281(10) 0.0368 1.0000 Uani .
C14 C 0.51501(14) 0.4204(2) 0.37455(10) 0.0353 1.0000 Uani .
C15 C 0.58053(14) 0.2982(2) 0.40591(10) 0.0356 1.0000 Uani .
C16 C 0.55230(15) 0.1467(2) 0.38265(10) 0.0398 1.0000 Uani .
C17 C 0.58058(14) 0.1030(2) 0.32876(10) 0.0372 1.0000 Uani .
C18 C 0.53122(15) 0.1850(2) 0.27240(10) 0.0366 1.0000 Uani .
N19 N 0.59101(11) 0.22892(18) 0.24450(8) 0.0340 1.0000 Uani .
C20 C 0.67659(14) 0.1855(2) 0.27561(10) 0.0361 1.0000 Uani .
C21 C 0.67877(14) 0.1197(2) 0.33502(9) 0.0357 1.0000 Uani .
C22 C 0.72860(14) 0.2148(2) 0.39008(10) 0.0355 1.0000 Uani .
C23 C 0.66749(14) 0.3257(2) 0.39878(9) 0.0338 1.0000 Uani .
C24 C 0.69445(13) 0.4515(2) 0.38845(9) 0.0328 1.0000 Uani .
O25 O 0.91343(12) 0.42352(18) 0.49957(8) 0.0560 1.0000 Uani .
C26 C 0.88403(17) 0.6538(3) 0.56769(11) 0.0482 1.0000 Uani .
C27 C 0.97157(19) 0.6579(3) 0.60209(12) 0.0558 1.0000 Uani .
C28 C 0.9952(2) 0.6561(3) 0.66448(14) 0.0716 1.0000 Uani .
C29 C 0.9317(3) 0.6501(3) 0.69101(14) 0.0814 1.0000 Uani .
C30 C 0.8433(3) 0.6466(4) 0.65644(15) 0.0871 1.0000 Uani .
C31 C 0.8191(2) 0.6499(3) 0.59375(13) 0.0689 1.0000 Uani .
O32 O 0.79128(13) 0.86445(18) 0.47866(9) 0.0630 1.0000 Uani .
O33 O 0.49023(11) 0.79608(17) 0.34726(8) 0.0500 1.0000 Uani .
C34 C 0.39279(14) 0.7095(2) 0.42311(10) 0.0380 1.0000 Uani .
C35 C 0.41694(17) 0.8450(3) 0.44513(10) 0.0460 1.0000 Uani .
C36 C 0.3564(2) 0.9285(3) 0.46051(11) 0.0560 1.0000 Uani .
C37 C 0.27523(19) 0.8755(3) 0.45583(12) 0.0613 1.0000 Uani .
C38 C 0.25260(17) 0.7400(3) 0.43512(13) 0.0597 1.0000 Uani .
C39 C 0.31048(16) 0.6570(3) 0.41745(12) 0.0503 1.0000 Uani .
O40 O 0.43287(11) 0.40785(17) 0.44482(8) 0.0506 1.0000 Uani .
O41 O 0.45363(10) 0.20997(19) 0.25318(7) 0.0491 1.0000 Uani .
C42 C 0.56680(13) 0.3117(2) 0.18991(9) 0.0331 1.0000 Uani .
C43 C 0.50386(14) 0.2622(2) 0.13797(10) 0.0364 1.0000 Uani .
C44 C 0.48157(15) 0.3457(3) 0.08633(10) 0.0428 1.0000 Uani .
C45 C 0.52162(15) 0.4758(3) 0.08735(10) 0.0449 1.0000 Uani .
C46 C 0.58491(15) 0.5234(2) 0.13946(10) 0.0414 1.0000 Uani .
C47 C 0.60725(14) 0.4417(2) 0.19090(10) 0.0376 1.0000 Uani .
O48 O 0.73712(10) 0.19822(19) 0.25665(7) 0.0492 1.0000 Uani .
O49 O 0.33556(19) 0.5342(4) 0.28290(12) 0.1452 1.0000 Uani .
C50 C 0.2995(2) 0.5181(4) 0.23100(16) 0.0878 1.0000 Uani .
C51 C 0.2043(3) 0.5321(7) 0.2033(2) 0.1457 1.0000 Uani .
C52 C 0.3525(3) 0.4931(4) 0.18987(18) 0.0943 1.0000 Uani .
H21 H 0.7607 0.4610 0.3278 0.0415 1.0000 Uiso R
H31 H 0.8896 0.5597 0.3915 0.0412 1.0000 Uiso R
H71 H 0.8235 0.7682 0.3789 0.0441 1.0000 Uiso R
H81 H 0.6719 0.7978 0.3715 0.0446 1.0000 Uiso R
H82 H 0.6823 0.6885 0.3222 0.0444 1.0000 Uiso R
H91 H 0.6516 0.6084 0.4318 0.0387 1.0000 Uiso R
H101 H 0.5413 0.5546 0.3107 0.0417 1.0000 Uiso R
H141 H 0.4712 0.3788 0.3394 0.0423 1.0000 Uiso R
H151 H 0.5863 0.2999 0.4487 0.0426 1.0000 Uiso R
H161 H 0.5813 0.0829 0.4172 0.0475 1.0000 Uiso R
H162 H 0.4886 0.1390 0.3708 0.0476 1.0000 Uiso R
H171 H 0.5635 0.0032 0.3203 0.0456 1.0000 Uiso R
H211 H 0.7086 0.0264 0.3386 0.0430 1.0000 Uiso R
H221 H 0.7514 0.1522 0.4262 0.0428 1.0000 Uiso R
H271 H 1.0140 0.6613 0.5833 0.0668 1.0000 Uiso R
H281 H 1.0561 0.6578 0.6900 0.0852 1.0000 Uiso R
H291 H 0.9477 0.6506 0.7329 0.0980 1.0000 Uiso R
H301 H 0.7984 0.6440 0.6756 0.1037 1.0000 Uiso R
H311 H 0.7579 0.6510 0.5691 0.0827 1.0000 Uiso R
H351 H 0.4749 0.8817 0.4495 0.0551 1.0000 Uiso R
H361 H 0.3724 1.0228 0.4736 0.0671 1.0000 Uiso R
H371 H 0.2342 0.9334 0.4664 0.0736 1.0000 Uiso R
H381 H 0.1978 0.7022 0.4328 0.0721 1.0000 Uiso R
H391 H 0.2931 0.5655 0.4011 0.0606 1.0000 Uiso R
H431 H 0.4765 0.1733 0.1373 0.0433 1.0000 Uiso R
H441 H 0.4401 0.3143 0.0509 0.0505 1.0000 Uiso R
H451 H 0.5052 0.5316 0.0522 0.0546 1.0000 Uiso R
H461 H 0.6132 0.6105 0.1402 0.0498 1.0000 Uiso R
H471 H 0.6515 0.4725 0.2270 0.0447 1.0000 Uiso R
H511 H 0.1917 0.5928 0.1689 0.2187 1.0000 Uiso R
H512 H 0.1849 0.5708 0.2347 0.2185 1.0000 Uiso R
H513 H 0.1857 0.4326 0.1936 0.2193 1.0000 Uiso R
H521 H 0.3247 0.5486 0.1513 0.1417 1.0000 Uiso R
H522 H 0.4155 0.5192 0.2110 0.1418 1.0000 Uiso R
H523 H 0.3460 0.3877 0.1806 0.1422 1.0000 Uiso R

loop_
_atom_site_aniso_label
_atom_site_aniso_U_11
_atom_site_aniso_U_22
_atom_site_aniso_U_33
_atom_site_aniso_U_23
_atom_site_aniso_U_13
_atom_site_aniso_U_12
O1 0.0386(8) 0.0275(8) 0.0555(9) -0.0034(7) 0.0220(7) 0.0020(6)
C2 0.0369(11) 0.0308(11) 0.0397(12) -0.0017(9) 0.0166(9) 0.0037(9)
C3 0.0333(11) 0.0300(11) 0.0468(12) 0.0013(9) 0.0192(10) 0.0011(9)
C4 0.0369(12) 0.0326(12) 0.0488(13) -0.0037(10) 0.0131(10) -0.0023(10)
N5 0.0447(11) 0.0332(10) 0.0449(11) -0.0039(8) 0.0148(9) -0.0005(8)
C6 0.0419(12) 0.0327(12) 0.0560(14) -0.0053(10) 0.0203(11) -0.0026(10)
C7 0.0390(12) 0.0281(11) 0.0492(13) 0.0023(9) 0.0219(10) 0.0002(9)
C8 0.0376(12) 0.0321(11) 0.0464(13) 0.0069(9) 0.0201(10) 0.0045(9)
C9 0.0332(11) 0.0308(11) 0.0371(11) 0.0026(9) 0.0161(9) 0.0029(9)
C10 0.0358(11) 0.0369(12) 0.0353(11) 0.0039(9) 0.0159(9) 0.0016(9)
C11 0.0340(11) 0.0393(13) 0.0392(12) 0.0051(10) 0.0145(9) 0.0019(9)
N12 0.0337(9) 0.0357(10) 0.0394(10) 0.0007(8) 0.0181(8) 0.0018(8)
C13 0.0361(11) 0.0352(12) 0.0429(12) 0.0014(10) 0.0182(10) -0.0016(9)
C14 0.0353(11) 0.0349(11) 0.0375(12) -0.0012(9) 0.0148(9) -0.0019(9)
C15 0.0389(12) 0.0349(11) 0.0364(11) 0.0007(9) 0.0172(9) -0.0009(9)
C16 0.0457(13) 0.0368(12) 0.0406(12) 0.0025(10) 0.0192(10) -0.0049(10)
C17 0.0449(13) 0.0272(11) 0.0418(12) -0.0004(9) 0.0177(10) -0.0055(9)
C18 0.0405(13) 0.0332(11) 0.0390(12) -0.0050(9) 0.0171(10) -0.0066(9)
N19 0.0354(9) 0.0329(9) 0.0355(9) 0.0017(7) 0.0140(8) -0.0010(7)
C20 0.0409(12) 0.0308(11) 0.0388(12) -0.0023(9) 0.0162(10) 0.0039(9)
C21 0.0426(12) 0.0272(11) 0.0391(12) -0.0004(9) 0.0158(10) 0.0029(9)
C22 0.0385(11) 0.0305(11) 0.0391(12) -0.0007(9) 0.0151(9) 0.0008(9)
C23 0.0361(11) 0.0318(11) 0.0352(11) -0.0024(9) 0.0142(9) 0.0013(9)
C24 0.0328(11) 0.0307(11) 0.0365(11) -0.0008(9) 0.0138(9) 0.0018(9)
O25 0.0668(12) 0.0381(9) 0.0535(10) 0.0020(8) 0.0074(9) 0.0108(8)
C26 0.0612(16) 0.0374(13) 0.0448(13) -0.0063(10) 0.0164(12) -0.0048(11)
C27 0.0646(17) 0.0405(14) 0.0544(16) -0.0042(12) 0.0093(13) 0.0026(12)
C28 0.089(2) 0.0509(17) 0.0575(18) -0.0041(14) 0.0019(17) 0.0041(16)
C29 0.125(3) 0.064(2) 0.0464(17) -0.0088(15) 0.016(2) -0.006(2)
C30 0.117(3) 0.094(3) 0.059(2) -0.0114(18) 0.041(2) -0.021(2)
C31 0.075(2) 0.078(2) 0.0564(17) -0.0124(15) 0.0256(15) -0.0188(17)
O32 0.0819(14) 0.0388(10) 0.0693(12) -0.0105(9) 0.0266(10) 0.0132(9)
O33 0.0500(10) 0.0412(10) 0.0675(11) 0.0190(8) 0.0311(9) 0.0123(8)
C34 0.0380(12) 0.0417(12) 0.0373(12) 0.0000(10) 0.0166(10) 0.0044(10)
C35 0.0534(14) 0.0433(13) 0.0411(13) -0.0011(11) 0.0155(11) 0.0012(11)
C36 0.0774(19) 0.0468(15) 0.0423(14) -0.0053(11) 0.0178(13) 0.0136(14)
C37 0.0667(19) 0.0700(19) 0.0527(16) -0.0028(14) 0.0272(14) 0.0254(15)
C38 0.0437(14) 0.076(2) 0.0668(17) -0.0052(15) 0.0278(13) 0.0094(13)
C39 0.0414(13) 0.0539(15) 0.0598(15) -0.0076(12) 0.0225(12) 0.0017(11)
O40 0.0564(10) 0.0437(9) 0.0663(11) 0.0077(8) 0.0399(9) -0.0002(8)
O41 0.0378(9) 0.0644(11) 0.0468(9) 0.0043(8) 0.0165(7) -0.0036(8)
C42 0.0335(11) 0.0335(11) 0.0357(11) -0.0002(9) 0.0159(9) 0.0014(9)
C43 0.0358(11) 0.0344(11) 0.0411(12) -0.0039(9) 0.0155(10) -0.0031(9)
C44 0.0390(12) 0.0483(14) 0.0383(12) -0.0035(10) 0.0095(10) -0.0019(10)
C45 0.0484(14) 0.0437(13) 0.0423(13) 0.0089(10) 0.0150(11) 0.0028(11)
C46 0.0414(12) 0.0352(12) 0.0487(13) 0.0038(10) 0.0167(10) -0.0036(10)
C47 0.0362(11) 0.0358(12) 0.0402(12) -0.0037(9) 0.0120(10) -0.0040(9)
O48 0.0435(9) 0.0642(11) 0.0468(9) 0.0068(8) 0.0244(8) 0.0116(8)
O49 0.097(2) 0.236(4) 0.0746(18) -0.059(2) -0.0089(15) 0.054(2)
C50 0.070(2) 0.104(3) 0.068(2) -0.022(2) -0.0053(17) 0.016(2)
C51 0.066(2) 0.268(7) 0.093(3) -0.014(4) 0.014(2) -0.003(3)
C52 0.088(3) 0.093(3) 0.094(3) -0.006(2) 0.019(2) 0.021(2)

loop_
_atom_type_symbol
_atom_type_scat_dispersion_real
_atom_type_scat_dispersion_imag
_atom_type_scat_Cromer_Mann_a1
_atom_type_scat_Cromer_Mann_b1
_atom_type_scat_Cromer_Mann_a2
_atom_type_scat_Cromer_Mann_b2
_atom_type_scat_Cromer_Mann_a3
_atom_type_scat_Cromer_Mann_b3
_atom_type_scat_Cromer_Mann_a4
_atom_type_scat_Cromer_Mann_b4
_atom_type_scat_Cromer_Mann_c
_atom_type_scat_source
C 0.0033 0.0016 2.3100 20.8439 1.0200 10.2075 1.5886 0.5687 0.8650 51.6512 0.2156 'International Tables Vol C 4.2.6.8 and 6.1.1.4'
H 0.0000 0.0000 0.4930 10.5109 0.3229 26.1257 0.1402 3.1424 0.0408 57.7998 0.0030 'International Tables Vol C 4.2.6.8 and 6.1.1.4'
N 0.0061 0.0033 12.2126 0.0057 3.1322 9.8933 2.0125 28.9975 1.1663 0.5826 -11.5290 'International Tables Vol C 4.2.6.8 and 6.1.1.4'
O 0.0106 0.0060 3.0485 13.2771 2.2868 5.7011 1.5463 0.3239 0.8670 32.9089 0.2508 'International Tables Vol C 4.2.6.8 and 6.1.1.4'

loop_
_exptl_crystal_face_index_h
_exptl_crystal_face_index_k
_exptl_crystal_face_index_l
_exptl_crystal_face_perp_dist
-1 0 2 0.036
-1 0 -1 0.044
1 0 1 0.044
1 0 -2 0.059
-1 -2 2 0.088
1 2 -2 0.088

loop_
_geom_angle_atom_site_label_1
_geom_angle_atom_site_label_2
_geom_angle_atom_site_label_3
_geom_angle
_geom_angle_publ_flag
C2 O1 C22 109.18(15) yes
O1 C2 C3 117.02(17) yes
O1 C2 C24 103.46(16) yes
C3 C2 C24 109.61(17) yes
O1 C2 H21 108.4 no
C3 C2 H21 108.3 no
C24 C2 H21 109.9 no
C2 C3 C4 113.14(17) yes
C2 C3 C7 109.16(17) yes
C4 C3 C7 105.07(17) yes
C2 C3 H31 110.4 no
C4 C3 H31 109.4 no
C7 C3 H31 109.6 no
C3 C4 N5 108.57(18) yes
C3 C4 O25 128.0(2) yes
N5 C4 O25 123.4(2) yes
C4 N5 C6 112.93(19) yes
C4 N5 C26 121.81(19) yes
C6 N5 C26 125.21(19) yes
N5 C6 C7 109.13(18) yes
N5 C6 O32 124.6(2) yes
C7 C6 O32 126.3(2) yes
C3 C7 C6 104.07(17) yes
C3 C7 C8 117.13(17) yes
C6 C7 C8 109.23(17) yes
C3 C7 H71 109.3 no
C6 C7 H71 108.0 no
C8 C7 H71 108.7 no
C7 C8 C9 110.64(17) yes
C7 C8 H81 108.3 no
C9 C8 H81 110.3 no
C7 C8 H82 109.6 no
C9 C8 H82 108.8 no
H81 C8 H82 109.2 no
C8 C9 C10 117.66(17) yes
C8 C9 C24 107.79(16) yes
C10 C9 C24 105.24(17) yes
C8 C9 H91 110.6 no
C10 C9 H91 106.1 no
C24 C9 H91 109.2 no
C9 C10 C11 109.69(17) yes
C9 C10 C14 113.51(17) yes
C11 C10 C14 104.44(16) yes
C9 C10 H101 109.6 no
C11 C10 H101 108.3 no
C14 C10 H101 111.1 no
C10 C11 N12 108.56(18) yes
C10 C11 O33 126.42(19) yes
N12 C11 O33 124.9(2) yes
C11 N12 C13 112.05(17) yes
C11 N12 C34 122.51(18) yes
C13 N12 C34 124.81(17) yes
N12 C13 C14 108.56(17) yes
N12 C13 O40 124.5(2) yes
C14 C13 O40 127.0(2) yes
C10 C14 C13 103.39(17) yes
C10 C14 C15 119.69(17) yes
C13 C14 C15 113.33(17) yes
C10 C14 H141 107.9 no
C13 C14 H141 104.7 no
C15 C14 H141 106.8 no
C14 C15 C16 115.97(18) yes
C14 C15 C23 109.36(17) yes
C16 C15 C23 107.39(17) yes
C14 C15 H151 106.8 no
C16 C15 H151 107.2 no
C23 C15 H151 110.1 no
C15 C16 C17 113.94(17) yes
C15 C16 H161 105.4 no
C17 C16 H161 108.9 no
C15 C16 H162 109.2 no
C17 C16 H162 108.7 no
H161 C16 H162 110.6 no
C16 C17 C18 111.82(18) yes
C16 C17 C21 118.01(18) yes
C18 C17 C21 104.72(17) yes
C16 C17 H171 106.4 no
C18 C17 H171 106.4 no
C21 C17 H171 109.0 no
C17 C18 N19 108.58(18) yes
C17 C18 O41 127.3(2) yes
N19 C18 O41 124.1(2) yes
C18 N19 C20 112.70(17) yes
C18 N19 C42 123.65(17) yes
C20 N19 C42 123.64(17) yes
N19 C20 C21 108.52(17) yes
N19 C20 O48 124.1(2) yes
C21 C20 O48 127.4(2) yes
C17 C21 C20 104.21(17) yes
C17 C21 C22 111.39(17) yes
C20 C21 C22 112.22(17) yes
C17 C21 H211 111.8 no
C20 C21 H211 107.4 no
C22 C21 H211 109.7 no
C21 C22 O1 114.67(17) yes
C21 C22 C23 109.47(17) yes
O1 C22 C23 104.14(16) yes
C21 C22 H221 108.1 no
O1 C22 H221 108.9 no
C23 C22 H221 111.6 no
C22 C23 C15 125.63(18) yes
C22 C23 C24 109.22(18) yes
C15 C23 C24 124.14(19) yes
C2 C24 C9 123.00(18) yes
C2 C24 C23 111.79(18) yes
C9 C24 C23 125.12(18) yes
N5 C26 C27 119.5(2) yes
N5 C26 C31 118.9(2) yes
C27 C26 C31 121.6(3) yes
C26 C27 C28 119.2(3) yes
C26 C27 H271 119.7 no
C28 C27 H271 121.1 no
C27 C28 C29 120.0(3) yes
C27 C28 H281 121.4 no
C29 C28 H281 118.6 no
C28 C29 C30 121.0(3) yes
C28 C29 H291 119.9 no
C30 C29 H291 119.2 no
C29 C30 C31 119.3(3) yes
C29 C30 H301 120.5 no
C31 C30 H301 120.2 no
C30 C31 C26 119.0(3) yes
C30 C31 H311 120.4 no
C26 C31 H311 120.7 no
N12 C34 C35 120.4(2) yes
N12 C34 C39 119.0(2) yes
C35 C34 C39 120.5(2) yes
C34 C35 C36 118.9(2) yes
C34 C35 H351 120.6 no
C36 C35 H351 120.5 no
C35 C36 C37 120.6(3) yes
C35 C36 H361 118.3 no
C37 C36 H361 121.1 no
C36 C37 C38 120.0(2) yes
C36 C37 H371 120.1 no
C38 C37 H371 119.9 no
C37 C38 C39 120.4(3) yes
C37 C38 H381 120.5 no
C39 C38 H381 119.1 no
C38 C39 C34 119.6(2) yes
C38 C39 H391 119.8 no
C34 C39 H391 120.6 no
N19 C42 C43 120.45(19) yes
N19 C42 C47 118.51(18) yes
C43 C42 C47 121.0(2) yes
C42 C43 C44 118.8(2) yes
C42 C43 H431 121.0 no
C44 C43 H431 120.2 no
C43 C44 C45 120.2(2) yes
C43 C44 H441 120.4 no
C45 C44 H441 119.4 no
C44 C45 C46 120.3(2) yes
C44 C45 H451 119.2 no
C46 C45 H451 120.5 no
C45 C46 C47 119.9(2) yes
C45 C46 H461 120.8 no
C47 C46 H461 119.3 no
C42 C47 C46 119.7(2) yes
C42 C47 H471 119.5 no
C46 C47 H471 120.8 no
O49 C50 C51 122.3(4) yes
O49 C50 C52 119.8(3) yes
C51 C50 C52 117.8(3) yes
C50 C51 H511 109.0 no
C50 C51 H512 104.8 no
H511 C51 H512 113.0 no
C50 C51 H513 102.2 no
H511 C51 H513 114.1 no
H512 C51 H513 112.6 no
C50 C52 H521 108.5 no
C50 C52 H522 110.0 no
H521 C52 H522 113.0 no
C50 C52 H523 104.5 no
H521 C52 H523 109.2 no
H522 C52 H523 111.3 no

loop_
_geom_bond_atom_site_label_1
_geom_bond_atom_site_label_2
_geom_bond_distance
_geom_bond_publ_flag
O1 C2 1.440(2) yes
O1 C22 1.451(3) yes
C2 C3 1.530(3) yes
C2 C24 1.487(3) yes
C2 H21 0.995 no
C3 C4 1.509(3) yes
C3 C7 1.557(3) yes
C3 H31 0.956 no
C4 N5 1.398(3) yes
C4 O25 1.204(3) yes
N5 C6 1.388(3) yes
N5 C26 1.441(3) yes
C6 C7 1.518(3) yes
C6 O32 1.208(3) yes
C7 C8 1.552(3) yes
C7 H71 0.992 no
C8 C9 1.533(3) yes
C8 H81 0.981 no
C8 H82 0.984 no
C9 C10 1.549(3) yes
C9 C24 1.482(3) yes
C9 H91 1.000 no
C10 C11 1.507(3) yes
C10 C14 1.551(3) yes
C10 H101 0.980 no
C11 N12 1.391(3) yes
C11 O33 1.213(3) yes
N12 C13 1.405(3) yes
N12 C34 1.434(3) yes
C13 C14 1.520(3) yes
C13 O40 1.208(3) yes
C14 C15 1.570(3) yes
C14 H141 0.973 no
C15 C16 1.540(3) yes
C15 C23 1.492(3) yes
C15 H151 0.979 no
C16 C17 1.541(3) yes
C16 H161 0.993 no
C16 H162 0.974 no
C17 C18 1.512(3) yes
C17 C21 1.550(3) yes
C17 H171 0.980 no
C18 N19 1.399(3) yes
C18 O41 1.205(3) yes
N19 C20 1.392(3) yes
N19 C42 1.440(3) yes
C20 C21 1.519(3) yes
C20 O48 1.208(3) yes
C21 C22 1.559(3) yes
C21 H211 0.992 no
C22 C23 1.497(3) yes
C22 H221 0.999 no
C23 C24 1.312(3) yes
C26 C27 1.375(4) yes
C26 C31 1.381(4) yes
C27 C28 1.389(4) yes
C27 H271 0.932 no
C28 C29 1.368(5) yes
C28 H281 0.967 no
C29 C30 1.387(5) yes
C29 H291 0.931 no
C30 C31 1.395(4) yes
C30 H301 0.974 no
C31 H311 0.963 no
C34 C35 1.383(3) yes
C34 C39 1.382(3) yes
C35 C36 1.393(3) yes
C35 H351 0.971 no
C36 C37 1.373(4) yes
C36 H361 0.947 no
C37 C38 1.371(4) yes
C37 H371 0.953 no
C38 C39 1.384(3) yes
C38 H381 0.938 no
C39 H391 0.947 no
C42 C43 1.384(3) yes
C42 C47 1.384(3) yes
C43 C44 1.390(3) yes
C43 H431 0.944 no
C44 C45 1.382(3) yes
C44 H441 0.927 no
C45 C46 1.383(3) yes
C45 H451 0.939 no
C46 C47 1.376(3) yes
C46 H461 0.936 no
C47 H471 0.955 no
O49 C50 1.174(4) yes
C50 C51 1.461(5) yes
C50 C52 1.510(5) yes
C51 H511 0.956 no
C51 H512 0.964 no
C51 H513 0.986 no
C52 H521 1.014 no
C52 H522 1.002 no
C52 H523 1.013 no

loop_
_geom_contact_atom_site_label_1
_geom_contact_atom_site_label_2
_geom_contact_distance
_geom_contact_site_symmetry_2
_geom_contact_publ_flag
O1 C46 3.299(3) 3_645 no
O1 C27 3.596(4) 2_766 no
O25 O25 3.139(4) 2_766 no
O25 C44 3.209(3) 4 no
O25 C4 3.274(3) 2_766 no
O25 C43 3.553(3) 4 no
O25 C27 3.568(4) 2_766 no
O32 C37 3.260(4) 2_676 no
O33 C17 3.330(3) 1_565 no
O33 C16 3.468(2) 1_565 no
O33 O49 3.476(4) . no
O33 C29 3.515(4) 4_464 no
O40 O40 3.270(3) 2_666 no
O40 C13 3.389(3) 2_666 no
O40 N12 3.443(2) 2_666 no
O41 C52 3.219(4) . no
O41 C51 3.479(6) 3_545 no
O48 C47 3.405(2) 3_645 no
O48 C8 3.411(3) 3_645 no
O48 C46 3.500(2) 3_645 no
O48 C7 3.529(3) 3_645 no
O49 N12 2.954(3) . no
O49 C11 2.961(3) . no
O49 C13 3.109(3) . no
O49 C14 3.165(3) . no
O49 C10 3.316(3) . no
O49 C39 3.520(4) . no
O49 C34 3.526(4) . no
C3 C43 3.592(3) 3_655 no
C16 C36 3.559(3) 2_666 no
C27 C46 3.470(3) 4_565 no
C27 C45 3.584(4) 4_565 no
C28 C46 3.481(4) 4_565 no
C29 C52 3.590(5) 4_565 no
C30 C52 3.473(5) 4_565 no
C31 C39 3.524(4) 2_666 no
C37 C52 3.537(4) 3 no

loop_
_geom_torsion_atom_site_label_1
_geom_torsion_atom_site_label_2
_geom_torsion_atom_site_label_3
_geom_torsion_atom_site_label_4
_geom_torsion
_geom_torsion_publ_flag
O1 C2 C3 C4 -51.0(3) no
O1 C2 C3 C7 -167.6(2) no
O1 C2 C24 C9 174.3(2) no
O1 C2 C24 C23 -9.1(2) no
O1 C22 C21 C17 -149.4(2) no
O1 C22 C21 C20 -33.0(2) no
O1 C22 C23 C15 177.6(2) no
O1 C22 C23 C24 8.8(2) no
O25 C4 N5 C6 -178.7(2) no
O25 C4 N5 C26 -1.1(4) no
O25 C4 C3 C2 57.5(3) no
O25 C4 C3 C7 176.5(2) no
O32 C6 N5 C4 179.5(2) no
O32 C6 N5 C26 2.0(4) no
O32 C6 C7 C3 178.0(2) no
O32 C6 C7 C8 -56.2(3) no
O33 C11 N12 C13 175.1(2) no
O33 C11 N12 C34 3.7(3) no
O33 C11 C10 C9 70.3(3) no
O33 C11 C10 C14 -167.7(2) no
O40 C13 N12 C11 178.9(2) no
O40 C13 N12 C34 -10.0(3) no
O40 C13 C14 C10 -169.4(2) no
O40 C13 C14 C15 -38.3(3) no
O41 C18 N19 C20 -179.6(2) no
O41 C18 N19 C42 1.2(3) no
O41 C18 C17 C16 -44.6(3) no
O41 C18 C17 C21 -173.5(2) no
O48 C20 N19 C18 171.8(2) no
O48 C20 N19 C42 -8.9(3) no
O48 C20 C21 C17 -168.1(2) no
O48 C20 C21 C22 71.3(3) no
N5 C4 C3 C2 -123.2(2) no
N5 C4 C3 C7 -4.2(2) no
N5 C6 C7 C3 -3.7(2) no
N5 C6 C7 C8 122.2(2) no
N5 C26 C27 C28 -176.4(2) no
N5 C26 C31 C30 175.7(3) no
N12 C11 C10 C9 -106.0(2) no
N12 C11 C10 C14 15.9(2) no
N12 C13 C14 C10 12.5(2) no
N12 C13 C14 C15 143.6(2) no
N12 C34 C35 C36 176.4(2) no
N12 C34 C39 C38 -178.8(2) no
N19 C18 C17 C16 135.7(2) no
N19 C18 C17 C21 6.8(2) no
N19 C20 C21 C17 11.0(2) no
N19 C20 C21 C22 -109.6(2) no
N19 C42 C43 C44 179.4(2) no
N19 C42 C47 C46 -179.6(2) no
C2 O1 C22 C21 105.0(2) no
C2 O1 C22 C23 -14.6(2) no
C2 C3 C7 C6 126.3(2) no
C2 C3 C7 C8 5.6(3) no
C2 C24 C9 C8 4.8(2) no
C2 C24 C9 C10 131.2(2) no
C2 C24 C23 C15 -168.9(2) no
C2 C24 C23 C22 0.1(2) no
C3 C2 O1 C22 135.2(2) no
C3 C2 C24 C9 48.8(2) no
C3 C2 C24 C23 -134.6(2) no
C3 C4 N5 C6 2.1(3) no
C3 C4 N5 C26 179.6(2) no
C3 C7 C8 C9 47.5(3) no
C4 N5 C6 C7 1.1(3) no
C4 N5 C26 C27 67.8(3) no
C4 N5 C26 C31 -109.6(3) no
C4 C3 C2 C24 66.3(2) no
C4 C3 C7 C6 4.7(2) no
C4 C3 C7 C8 -116.0(2) no
C6 N5 C26 C27 -115.0(3) no
C6 N5 C26 C31 67.7(3) no
C6 C7 C8 C9 -70.5(2) no
C7 C3 C2 C24 -50.3(2) no
C7 C6 N5 C26 -176.3(2) no
C7 C8 C9 C10 -169.9(2) no
C7 C8 C9 C24 -51.1(2) no
C8 C9 C10 C11 -74.3(3) no
C8 C9 C10 C14 169.3(2) no
C8 C9 C24 C23 -171.3(2) no
C9 C10 C14 C13 102.7(2) no
C9 C10 C14 C15 -24.5(3) no
C9 C24 C23 C15 7.7(3) no
C9 C24 C23 C22 176.7(2) no
C10 C9 C24 C23 -45.0(3) no
C10 C11 N12 C13 -8.5(2) no
C10 C11 N12 C34 -179.9(2) no
C10 C14 C15 C16 -133.5(2) no
C10 C14 C15 C23 -11.9(3) no
C11 N12 C13 C14 -2.9(2) no
C11 N12 C34 C35 -47.9(3) no
C11 N12 C34 C39 129.7(2) no
C11 C10 C9 C24 165.6(2) no
C11 C10 C14 C13 -16.8(2) no
C11 C10 C14 C15 -143.9(2) no
C13 N12 C34 C35 141.9(2) no
C13 N12 C34 C39 -40.6(3) no
C13 C14 C15 C16 104.1(2) no
C13 C14 C15 C23 -134.4(2) no
C14 C10 C9 C24 49.2(3) no
C14 C13 N12 C34 168.2(2) no
C14 C15 C16 C17 87.9(2) no
C14 C15 C23 C22 -144.6(2) no
C14 C15 C23 C24 22.6(3) no
C15 C16 C17 C18 -68.9(2) no
C15 C16 C17 C21 52.6(2) no
C15 C23 C22 C21 54.6(3) no
C16 C15 C23 C22 -18.0(3) no
C16 C15 C23 C24 149.2(2) no
C16 C17 C21 C20 -135.6(2) no
C16 C17 C21 C22 -14.4(2) no
C17 C16 C15 C23 -34.8(2) no
C17 C18 N19 C20 0.2(2) no
C17 C18 N19 C42 -179.1(2) no
C17 C21 C22 C23 -32.8(2) no
C18 N19 C20 C21 -7.3(2) no
C18 N19 C42 C43 -57.7(3) no
C18 N19 C42 C47 121.7(2) no
C18 C17 C21 C20 -10.5(2) no
C18 C17 C21 C22 110.7(2) no
C20 N19 C42 C43 123.2(2) no
C20 N19 C42 C47 -57.4(3) no
C20 C21 C22 C23 83.6(2) no
C21 C20 N19 C42 171.9(2) no
C21 C22 C23 C24 -114.2(2) no
C22 O1 C2 C24 14.5(2) no
C26 C27 C28 C29 0.1(4) no
C26 C31 C30 C29 1.2(5) no
C27 C26 C31 C30 -1.6(4) no
C27 C28 C29 C30 -0.4(4) no
C28 C27 C26 C31 0.9(4) no
C28 C29 C30 C31 -0.3(5) no
C34 C35 C36 C37 2.2(4) no
C34 C39 C38 C37 2.6(4) no
C35 C34 C39 C38 -1.3(4) no
C35 C36 C37 C38 -0.9(4) no
C36 C35 C34 C39 -1.1(3) no
C36 C37 C38 C39 -1.5(4) no
C42 C43 C44 C45 -0.3(4) no
C42 C47 C46 C45 0.7(4) no
C43 C42 C47 C46 -0.2(4) no
C43 C44 C45 C46 0.8(4) no
C44 C43 C42 C47 -0.0(4) no
C44 C45 C46 C47 -1.0(4) no
